data_9009963
loop_
_publ_author_name
'Moroz, N. K.'
'Seryotkin Yu, V.'
'Afanasiev, I. S.'
'Belitzkii, I. A.'

_publ_section_title
;
 Arrangement of extraframework cations in NH4-analcime
 Note: O5 positions taken from ICSD
 Note: x(Al1) corrected
;
_journal_name_full 'Journal of Structural Chemistry'
_journal_page_first 281
_journal_page_last 283
_journal_paper_doi 10.1007/BF02873630
_journal_volume 39
_journal_year 1998
_chemical_compound_source 'River Nidym, Siberian platform, Russia'
_chemical_formula_sum 'Al0.94 N0.94 O6 Si2.06'
_chemical_name_mineral Analcime
_space_group_IT_number 88
_symmetry_space_group_name_Hall '-I 4ad'
_symmetry_space_group_name_H-M 'I 41/a :2'
_cell_angle_alpha 90
_cell_angle_beta 90
_cell_angle_gamma 90
_cell_length_a 13.218
_cell_length_b 13.218
_cell_length_c 13.710
_cell_formula_units_Z 16
_cell_volume 2395.350
_database_code_amcsd 0014059
_exptl_crystal_density_diffrn 2.134
_cod_original_sg_symbol_H-M 'I 41/a'
_cod_original_formula_sum 'N.94 (Al.94 Si2.06) O6'
_cod_database_code 9009963

loop_
_space_group_symop_operation_xyz
x,y,z
1/2+x,1/2+y,1/2+z
3/4+y,1/4-x,1/4-z
1/4+y,3/4-x,3/4-z
3/4-y,1/4+x,1/4+z
1/4-y,3/4+x,3/4+z
1/2+x,y,1/2-z
+x,1/2+y,-z
1/2-x,-y,1/2+z
-x,1/2-y,+z
3/4-y,3/4+x,3/4-z
1/4-y,1/4+x,1/4-z
3/4+y,3/4-x,3/4+z
1/4+y,1/4-x,1/4+z
-x,-y,-z
1/2-x,1/2-y,1/2-z

loop_
_atom_site_label
_atom_site_fract_x
_atom_site_fract_y
_atom_site_fract_z
_atom_site_occupancy
N 0.36740 0.35800 0.11710 0.94000
Al1 0.06140 0.39900 0.16130 0.31330
Si1 0.06140 0.39900 0.16130 0.68670
Al2 0.17240 0.60850 0.12450 0.31330
Si2 0.17240 0.60850 0.12450 0.68670
Al3 0.39260 0.63850 0.08700 0.31330
Si3 0.39260 0.63850 0.08700 0.68670
O1 0.13290 0.30700 0.12030 1.00000
O2 0.10140 0.50640 0.11620 1.00000
O3 0.14480 0.67130 0.22450 1.00000
O4 0.15170 0.68170 0.02990 1.00000
O5 0.29200 0.58300 0.12400 1.00000
O6 0.48960 0.61570 0.15920 1.00000

loop_
_cod_related_entry_id
_cod_related_entry_database
_cod_related_entry_code
1 AMCSD 0014059
